data_7250005
loop_
_publ_author_name
'Mou, Wen-Long'
'Fan, Si-Jie'
'Wang, Ying-Long'
'Wang, Guo'
'Hu, Fu-Zhen'
'Guo, Gui-Xiong'
'Han, Hong-Liang'
'Xin, Xiu-Lan'
'Liu, Jian-Ming'
'Yang, Yu-Ping'
'Li, Zhong-Feng'
'Jin, Qiong-Hua'

_publ_section_title
;
 Synthesis, characterization, and green to orange luminescence properties
 of copper(i) complexes with 3-bdppmapy ligand-containing phenanthroline
 and its derivatives
;
_journal_issue 14
_journal_name_full CrystEngComm
_journal_page_first 2086
_journal_page_last 2100
_journal_paper_doi 10.1039/D4CE01324G
_journal_volume 27
_journal_year 2025
_chemical_formula_moiety 'C43 H36 Cu N4 P2, I'
_chemical_formula_sum 'C43 H36 Cu I N4 P2'
_chemical_formula_weight 861.190
_space_group_crystal_system triclinic
_space_group_IT_number 2
_space_group_name_Hall '-P 1'
_space_group_name_H-M_alt 'P -1'
_symmetry_Int_Tables_number 2
_audit_creation_date 2024-09-03
_audit_creation_method
;
Olex2 1.5-alpha
(compiled 2024.02.16 svn.r378c4104 for OlexSys, GUI svn.r6928)
;
_audit_update_record
;
2024-10-21 deposited with the CCDC.	2025-02-18 downloaded from the CCDC.
;
_cell_angle_alpha 90.485(2)
_cell_angle_beta 104.934(3)
_cell_angle_gamma 91.579(2)
_cell_formula_units_Z 2
_cell_length_a 11.5100(11)
_cell_length_b 12.7210(13)
_cell_length_c 14.1767(12)
_cell_measurement_reflns_used 3918
_cell_measurement_temperature 298(2)
_cell_measurement_theta_max 25.815
_cell_measurement_theta_min 3.065
_cell_volume 2004.6(3)
_computing_cell_refinement 'Bruker SMART'
_computing_data_collection 'Bruker SMART'
_computing_data_reduction 'Bruker SHELXTL'
_computing_molecular_graphics 'Olex2 1.5-alpha (Dolomanov et al., 2009)'
_computing_publication_material 'Olex2 1.5-alpha (Dolomanov et al., 2009)'
_computing_structure_refinement 'olex2.refine 1.5-alpha (Bourhis et al., 2015)'
_computing_structure_solution 'SHELXS-97 (Sheldrick, 1990)'
_diffrn_ambient_temperature 298.15
_diffrn_measured_fraction_theta_full 0.9825
_diffrn_measured_fraction_theta_max 0.9825
_diffrn_measurement_device_type 'CCD area detector'
_diffrn_measurement_method 'phi and omega scans'
_diffrn_radiation_type 'Mo K\a'
_diffrn_radiation_wavelength 0.71073
_diffrn_reflns_av_R_equivalents 0.0514
_diffrn_reflns_av_unetI/netI 0.0647
_diffrn_reflns_Laue_measured_fraction_full 0.9825
_diffrn_reflns_Laue_measured_fraction_max 0.9825
_diffrn_reflns_limit_h_max 13
_diffrn_reflns_limit_h_min -12
_diffrn_reflns_limit_k_max 15
_diffrn_reflns_limit_k_min -10
_diffrn_reflns_limit_l_max 16
_diffrn_reflns_limit_l_min -15
_diffrn_reflns_number 10161
_diffrn_reflns_point_group_measured_fraction_full 0.9825
_diffrn_reflns_point_group_measured_fraction_max 0.9825
_diffrn_reflns_theta_full 25.0153
_diffrn_reflns_theta_max 25.02
_diffrn_reflns_theta_min 2.04
_exptl_absorpt_coefficient_mu 1.429
_exptl_absorpt_correction_T_max 0.7440
_exptl_absorpt_correction_T_min 0.5920
_exptl_absorpt_correction_type multi-scan
_exptl_absorpt_process_details sadabs
_exptl_crystal_colour 'clear light yellow'
_exptl_crystal_colour_lustre clear
_exptl_crystal_colour_modifier light
_exptl_crystal_colour_primary yellow
_exptl_crystal_density_diffrn 1.427
_exptl_crystal_density_method 'not measured'
_exptl_crystal_description block
_exptl_crystal_F_000 868.746
_exptl_crystal_size_max 0.41
_exptl_crystal_size_mid 0.37
_exptl_crystal_size_min 0.22
_refine_diff_density_max 1.1068
_refine_diff_density_min -2.2409
_refine_diff_density_rms 0.1549
_refine_ls_d_res_high 0.8404
_refine_ls_d_res_low 9.9830
_refine_ls_goodness_of_fit_ref 0.9438
_refine_ls_hydrogen_treatment constr
_refine_ls_matrix_type full
_refine_ls_number_constraints 70
_refine_ls_number_parameters 460
_refine_ls_number_reflns 6958
_refine_ls_number_restraints 0
_refine_ls_restrained_S_all 0.9438
_refine_ls_R_factor_all 0.0873
_refine_ls_R_factor_gt 0.0646
_refine_ls_shift/su_max 0.0006
_refine_ls_shift/su_mean 0.0002
_refine_ls_structure_factor_coef Fsqd
_refine_ls_weighting_details 'w=1/[\s^2^(Fo^2^)+(0.1320P)^2^] where P=(Fo^2^+2Fc^2^)/3'
_refine_ls_weighting_scheme calc
_refine_ls_wR_factor_gt 0.1746
_refine_ls_wR_factor_ref 0.1884
_reflns_Friedel_coverage 0.0
_reflns_limit_h_max 13
_reflns_limit_h_min -13
_reflns_limit_k_max 15
_reflns_limit_k_min -15
_reflns_limit_l_max 16
_reflns_limit_l_min 0
_reflns_number_gt 4838
_reflns_number_total 6958
_reflns_threshold_expression I>=2u(I)
_cod_data_source_file d4ce01324g2.cif
_cod_data_source_block 220626c
_cod_depositor_comments 'Adding full bibliography for 7250002--7250009.cif.'
_cod_database_code 7250005
_olex2_refinement_description
;
1. Fixed Uiso
 At 1.2 times of:
  All C(H) groups, All C(H,H) groups
2.a Secondary CH2 refined with riding coordinates:
 C1(H1a,H1b), C2(H2a,H2b)
2.b Aromatic/amide H refined with riding coordinates:
 C4(H4), C5(H5), C6(H6), C8(H8), C10(H10), C11(H11), C12(H12), C13(H13),
 C14(H14), C16(H16), C17(H17), C18(H18), C19(H19), C20(H20), C22(H22), C23(H23),
  C24(H24), C25(H25), C26(H26), C28(H28), C29(H29), C30(H30), C31(H31),
 C32(H32), C33(H33), C34(H34), C35(H35), C40(H40), C41(H41), C42(H42), C43(H43),
  C44(H44)
;
_olex2_submission_special_instructions 'No special instructions were received'

loop_
_space_group_symop_id
_space_group_symop_operation_xyz
1 x,y,z
2 -x,-y,-z

loop_
_atom_site_label
_atom_site_type_symbol
_atom_site_fract_x
_atom_site_fract_y
_atom_site_fract_z
_atom_site_U_iso_or_equiv
_atom_site_adp_type
_atom_site_occupancy
_atom_site_refinement_flags_posn
Cu1 Cu 0.18567(6) 0.27197(6) 0.18731(5) 0.0415(2) Uani 1.000000 .
I1 I 0.68171(4) 0.30508(4) 0.25869(3) 0.0597(2) Uani 1.000000 .
P1 P 0.23642(14) 0.10188(12) 0.20501(11) 0.0420(4) Uani 1.000000 .
P2 P 0.26615(14) 0.34926(12) 0.33475(10) 0.0397(4) Uani 1.000000 .
N1 N 0.3739(5) 0.1549(4) 0.3905(3) 0.0443(12) Uani 1.000000 .
N2 N 0.0234(4) 0.3012(4) 0.0873(4) 0.0426(11) Uani 1.000000 .
N3 N 0.2538(4) 0.3323(4) 0.0741(3) 0.0437(12) Uani 1.000000 .
C1 C 0.3851(5) 0.1017(5) 0.3012(4) 0.0480(15) Uani 1.000000 .
H1a H 0.4089(5) 0.0298(5) 0.3156(4) 0.0576(18) Uiso 1.000000 R
H1b H 0.4467(5) 0.1375(5) 0.2768(4) 0.0576(18) Uiso 1.000000 R
C2 C 0.3999(5) 0.2686(4) 0.3958(4) 0.0416(13) Uani 1.000000 .
H2a H 0.4647(5) 0.2836(4) 0.3653(4) 0.0499(16) Uiso 1.000000 R
H2b H 0.4275(5) 0.2903(4) 0.4639(4) 0.0499(16) Uiso 1.000000 R
C3 C 0.3539(5) 0.0966(5) 0.4690(4) 0.0432(14) Uani 1.000000 .
C4 C 0.3471(7) 0.1455(6) 0.5555(5) 0.0585(17) Uani 1.000000 .
H4 H 0.3540(7) 0.2186(6) 0.5594(5) 0.070(2) Uiso 1.000000 R
C5 C 0.3314(7) 0.0936(6) 0.6338(5) 0.0573(18) Uani 1.000000 .
H5 H 0.3286(7) 0.1302(6) 0.6902(5) 0.069(2) Uiso 1.000000 R
C6 C 0.3198(7) -0.0099(7) 0.6295(5) 0.065(2) Uani 1.000000 .
H6 H 0.3099(7) -0.0454(7) 0.6841(5) 0.078(2) Uiso 1.000000 R
N7 N 0.3220(7) -0.0687(6) 0.5455(6) 0.087(2) Uani 1.000000 .
C8 C 0.3403(6) -0.0134(5) 0.4649(5) 0.0586(18) Uani 1.000000 .
H8 H 0.3435(6) -0.0499(5) 0.4086(5) 0.070(2) Uiso 1.000000 R
C9 C 0.1361(6) 0.0123(5) 0.2496(4) 0.0461(14) Uani 1.000000 .
C10 C 0.0719(6) 0.0547(6) 0.3120(5) 0.0539(16) Uani 1.000000 .
H10 H 0.0810(6) 0.1260(6) 0.3279(5) 0.0647(19) Uiso 1.000000 R
C11 C -0.0046(7) -0.0075(7) 0.3504(6) 0.073(2) Uani 1.000000 .
H11 H -0.0453(7) 0.0223(7) 0.3923(6) 0.087(3) Uiso 1.000000 R
C12 C -0.0212(8) -0.1145(7) 0.3268(7) 0.083(2) Uani 1.000000 .
H12 H -0.0727(8) -0.1564(7) 0.3524(7) 0.100(3) Uiso 1.000000 R
C13 C 0.0409(8) -0.1575(6) 0.2642(7) 0.085(3) Uani 1.000000 .
H13 H 0.0300(8) -0.2287(6) 0.2476(7) 0.103(3) Uiso 1.000000 R
C14 C 0.1200(7) -0.0950(5) 0.2255(6) 0.0646(19) Uani 1.000000 .
H14 H 0.1613(7) -0.1249(5) 0.1841(6) 0.077(2) Uiso 1.000000 R
C15 C 0.2679(7) 0.0324(5) 0.1006(4) 0.0520(16) Uani 1.000000 .
C16 C 0.3665(7) -0.0299(6) 0.1058(6) 0.071(2) Uani 1.000000 .
H16 H 0.4220(7) -0.0399(6) 0.1654(6) 0.086(3) Uiso 1.000000 R
C17 C 0.3815(9) -0.0773(7) 0.0212(8) 0.089(3) Uani 1.000000 .
H17 H 0.4479(9) -0.1185(7) 0.0245(8) 0.107(3) Uiso 1.000000 R
C18 C 0.3005(12) -0.0644(8) -0.0668(8) 0.099(3) Uani 1.000000 .
H18 H 0.3115(12) -0.0977(8) -0.1223(8) 0.119(4) Uiso 1.000000 R
C19 C 0.2044(12) -0.0034(9) -0.0736(7) 0.109(4) Uani 1.000000 .
H19 H 0.1503(12) 0.0060(9) -0.1339(7) 0.131(4) Uiso 1.000000 R
C20 C 0.1861(9) 0.0462(7) 0.0106(6) 0.084(3) Uani 1.000000 .
H20 H 0.1198(9) 0.0878(7) 0.0060(6) 0.101(3) Uiso 1.000000 R
C21 C 0.3344(5) 0.4829(4) 0.3344(4) 0.0409(13) Uani 1.000000 .
C22 C 0.4254(6) 0.5012(5) 0.2894(5) 0.0542(16) Uani 1.000000 .
H22 H 0.4600(6) 0.4438(5) 0.2675(5) 0.0651(19) Uiso 1.000000 R
C23 C 0.4678(7) 0.6011(6) 0.2753(6) 0.065(2) Uani 1.000000 .
H23 H 0.5305(7) 0.6101(6) 0.2455(6) 0.078(2) Uiso 1.000000 R
C24 C 0.4155(8) 0.6880(6) 0.3062(6) 0.078(2) Uani 1.000000 .
H24 H 0.4417(8) 0.7558(6) 0.2959(6) 0.093(3) Uiso 1.000000 R
C25 C 0.3237(8) 0.6725(6) 0.3525(6) 0.077(2) Uani 1.000000 .
H25 H 0.2884(8) 0.7302(6) 0.3734(6) 0.093(3) Uiso 1.000000 R
C26 C 0.2842(6) 0.5712(5) 0.3680(5) 0.0583(18) Uani 1.000000 .
H26 H 0.2243(6) 0.5617(5) 0.4006(5) 0.070(2) Uiso 1.000000 R
C27 C 0.1800(5) 0.3610(5) 0.4273(4) 0.0438(14) Uani 1.000000 .
C28 C 0.0569(6) 0.3343(5) 0.4016(5) 0.0482(15) Uani 1.000000 .
H28 H 0.0198(6) 0.3121(5) 0.3381(5) 0.0578(18) Uiso 1.000000 R
C29 C -0.0108(7) 0.3406(6) 0.4697(6) 0.0641(19) Uani 1.000000 .
H29 H -0.0926(7) 0.3233(6) 0.4523(6) 0.077(2) Uiso 1.000000 R
C30 C 0.0473(7) 0.3738(6) 0.5656(6) 0.069(2) Uani 1.000000 .
H30 H 0.0043(7) 0.3756(6) 0.6127(6) 0.083(2) Uiso 1.000000 R
C31 C 0.1674(7) 0.4036(6) 0.5901(5) 0.067(2) Uani 1.000000 .
H31 H 0.2043(7) 0.4284(6) 0.6529(5) 0.080(2) Uiso 1.000000 R
C32 C 0.2333(6) 0.3967(6) 0.5212(5) 0.0560(17) Uani 1.000000 .
H32 H 0.3145(6) 0.4163(6) 0.5384(5) 0.067(2) Uiso 1.000000 R
C33 C -0.0896(6) 0.2837(5) 0.0923(5) 0.0545(16) Uani 1.000000 .
H33 H -0.1029(6) 0.2513(5) 0.1473(5) 0.065(2) Uiso 1.000000 R
C34 C -0.1892(6) 0.3122(6) 0.0178(6) 0.066(2) Uani 1.000000 .
H34 H -0.2666(6) 0.2966(6) 0.0232(6) 0.079(2) Uiso 1.000000 R
C35 C -0.1730(7) 0.3625(6) -0.0618(6) 0.069(2) Uani 1.000000 .
H35 H -0.2390(7) 0.3831(6) -0.1104(6) 0.082(3) Uiso 1.000000 R
C36 C -0.0540(6) 0.3837(5) -0.0708(4) 0.0536(17) Uani 1.000000 .
C37 C 0.0408(6) 0.3495(4) 0.0059(4) 0.0423(14) Uani 1.000000 .
C38 C 0.1634(6) 0.3665(4) -0.0011(4) 0.0419(13) Uani 1.000000 .
C39 C 0.1872(7) 0.4173(5) -0.0833(4) 0.0537(17) Uani 1.000000 .
C40 C 0.3084(8) 0.4302(6) -0.0866(6) 0.067(2) Uani 1.000000 .
H40 H 0.3279(8) 0.4652(6) -0.1381(6) 0.080(2) Uiso 1.000000 R
C41 C 0.3968(8) 0.3903(7) -0.0129(6) 0.073(2) Uani 1.000000 .
H41 H 0.4767(8) 0.3948(7) -0.0155(6) 0.088(3) Uiso 1.000000 R
C42 C 0.3665(6) 0.3427(6) 0.0663(5) 0.0577(17) Uani 1.000000 .
H42 H 0.4280(6) 0.3171(6) 0.1160(5) 0.069(2) Uiso 1.000000 R
C43 C -0.0275(8) 0.4381(5) -0.1523(5) 0.068(2) Uani 1.000000 .
H43 H -0.0903(8) 0.4621(5) -0.2020(5) 0.081(3) Uiso 1.000000 R
C44 C 0.0886(9) 0.4550(6) -0.1575(5) 0.066(2) Uani 1.000000 .
H44 H 0.1037(9) 0.4914(6) -0.2100(5) 0.080(3) Uiso 1.000000 R

loop_
_atom_site_aniso_label
_atom_site_aniso_U_11
_atom_site_aniso_U_22
_atom_site_aniso_U_33
_atom_site_aniso_U_12
_atom_site_aniso_U_13
_atom_site_aniso_U_23
Cu1 0.0458(4) 0.0413(4) 0.0333(4) 0.0032(3) 0.0024(3) 0.0054(3)
I1 0.0543(3) 0.0604(3) 0.0657(3) 0.0066(2) 0.0171(2) 0.0082(2)
P1 0.0488(9) 0.0370(8) 0.0378(8) 0.0034(7) 0.0064(7) 0.0016(6)
P2 0.0433(9) 0.0386(8) 0.0344(8) 0.0033(6) 0.0047(6) 0.0021(6)
N1 0.054(3) 0.040(3) 0.035(2) 0.009(2) 0.004(2) 0.006(2)
N2 0.044(3) 0.035(3) 0.045(3) -0.002(2) 0.005(2) -0.001(2)
N3 0.041(3) 0.044(3) 0.043(3) -0.000(2) 0.005(2) 0.004(2)
C1 0.045(3) 0.051(4) 0.045(3) 0.007(3) 0.005(3) 0.002(3)
C2 0.039(3) 0.042(3) 0.038(3) 0.001(2) 0.000(2) 0.001(2)
C3 0.042(3) 0.050(4) 0.034(3) 0.006(3) 0.003(2) 0.008(3)
C4 0.069(5) 0.049(4) 0.057(4) 0.005(3) 0.015(3) 0.006(3)
C5 0.083(5) 0.058(4) 0.037(3) 0.011(4) 0.026(3) 0.009(3)
C6 0.066(5) 0.083(6) 0.048(4) 0.012(4) 0.016(3) 0.025(4)
N7 0.083(5) 0.083(5) 0.088(5) 0.004(4) 0.010(4) 0.030(4)
C8 0.069(5) 0.045(4) 0.052(4) 0.006(3) -0.004(3) 0.012(3)
C9 0.050(4) 0.041(3) 0.047(3) 0.008(3) 0.010(3) 0.004(3)
C10 0.055(4) 0.053(4) 0.054(4) -0.002(3) 0.016(3) -0.002(3)
C11 0.063(5) 0.086(6) 0.074(5) 0.001(4) 0.028(4) 0.008(4)
C12 0.076(6) 0.070(6) 0.111(7) -0.003(4) 0.039(5) 0.023(5)
C13 0.099(7) 0.047(4) 0.121(7) -0.004(4) 0.047(6) 0.007(5)
C14 0.077(5) 0.041(4) 0.083(5) 0.009(3) 0.034(4) 0.007(4)
C15 0.073(5) 0.046(4) 0.039(3) -0.003(3) 0.017(3) -0.001(3)
C16 0.070(5) 0.073(5) 0.074(5) -0.003(4) 0.025(4) -0.016(4)
C17 0.094(7) 0.079(6) 0.108(7) 0.005(5) 0.050(6) -0.030(5)
C18 0.143(10) 0.087(7) 0.081(7) -0.022(7) 0.057(7) -0.037(6)
C19 0.162(11) 0.106(8) 0.050(5) 0.010(8) 0.014(6) -0.022(5)
C20 0.112(7) 0.081(6) 0.052(4) 0.010(5) 0.006(4) -0.011(4)
C21 0.044(3) 0.034(3) 0.041(3) 0.004(2) 0.003(3) 0.003(2)
C22 0.050(4) 0.049(4) 0.060(4) 0.003(3) 0.008(3) 0.007(3)
C23 0.051(4) 0.062(5) 0.078(5) -0.007(3) 0.008(4) 0.015(4)
C24 0.073(5) 0.051(5) 0.090(6) -0.010(4) -0.013(5) 0.009(4)
C25 0.087(6) 0.043(4) 0.091(6) 0.012(4) 0.003(5) -0.010(4)
C26 0.061(4) 0.045(4) 0.064(4) 0.001(3) 0.007(3) -0.009(3)
C27 0.044(3) 0.043(3) 0.042(3) 0.002(3) 0.006(3) -0.001(3)
C28 0.051(4) 0.046(4) 0.047(3) 0.006(3) 0.010(3) 0.002(3)
C29 0.050(4) 0.065(5) 0.081(5) 0.003(3) 0.024(4) 0.004(4)
C30 0.077(6) 0.080(5) 0.060(5) 0.014(4) 0.036(4) 0.007(4)
C31 0.073(5) 0.078(5) 0.047(4) 0.014(4) 0.011(4) -0.007(4)
C32 0.046(4) 0.076(5) 0.043(4) 0.008(3) 0.007(3) -0.002(3)
C33 0.050(4) 0.050(4) 0.063(4) -0.005(3) 0.013(3) -0.005(3)
C34 0.041(4) 0.064(5) 0.083(5) 0.005(3) 0.000(4) -0.009(4)
C35 0.057(5) 0.063(5) 0.066(5) 0.010(3) -0.022(4) -0.015(4)
C36 0.069(5) 0.040(3) 0.042(3) 0.016(3) -0.006(3) -0.004(3)
C37 0.059(4) 0.031(3) 0.032(3) 0.006(3) 0.001(3) -0.004(2)
C38 0.055(4) 0.031(3) 0.038(3) -0.001(3) 0.010(3) -0.001(2)
C39 0.084(5) 0.040(4) 0.036(3) 0.006(3) 0.015(3) 0.002(3)
C40 0.092(6) 0.061(5) 0.059(4) 0.001(4) 0.040(4) 0.002(4)
C41 0.077(6) 0.080(6) 0.073(5) -0.011(4) 0.040(4) -0.004(4)
C42 0.050(4) 0.069(5) 0.053(4) -0.001(3) 0.011(3) 0.002(3)
C43 0.104(7) 0.049(4) 0.035(3) 0.017(4) -0.011(4) 0.003(3)
C44 0.109(7) 0.053(4) 0.035(4) 0.013(4) 0.014(4) 0.009(3)

loop_
_atom_type_symbol
_atom_type_scat_dispersion_real
_atom_type_scat_dispersion_imag
_atom_type_scat_Cromer_Mann_a1
_atom_type_scat_Cromer_Mann_a2
_atom_type_scat_Cromer_Mann_a3
_atom_type_scat_Cromer_Mann_a4
_atom_type_scat_Cromer_Mann_b1
_atom_type_scat_Cromer_Mann_b2
_atom_type_scat_Cromer_Mann_b3
_atom_type_scat_Cromer_Mann_b4
_atom_type_scat_Cromer_Mann_c
_atom_type_scat_source
_atom_type_scat_dispersion_source
C 0.00313 0.00162 2.31000 1.02000 1.58860 0.86500 20.84390 10.20750 0.56870 51.65120 0.21560 'International Tables Volume C Table 6.1.1.4 (pp. 500-502)' 'Brennan, Cowan, Rev. Sci. Instrum., 1992, 63, 850'
Cu 0.32831 1.27084 13.33800 7.16760 5.61580 1.67350 3.58280 0.24700 11.39660 64.81260 1.19100 'International Tables Volume C Table 6.1.1.4 (pp. 500-502)' 'Brennan, Cowan, Rev. Sci. Instrum., 1992, 63, 850'
H 0.00000 0.00000 0.49300 0.32291 0.14019 0.04081 10.51090 26.12570 3.14236 57.79970 0.00304 'International Tables Volume C Table 6.1.1.4 (pp. 500-502)' 'Brennan, Cowan, Rev. Sci. Instrum., 1992, 63, 850'
I -0.43777 1.82087 20.14720 18.99490 7.51380 2.27350 4.34700 0.38140 27.76600 66.87760 4.07120 'International Tables Volume C Table 6.1.1.4 (pp. 500-502)' 'Brennan, Cowan, Rev. Sci. Instrum., 1992, 63, 850'
N 0.00612 0.00332 12.21260 3.13220 2.01250 1.16630 0.00570 9.89330 28.99750 0.58260 -11.52900 'International Tables Volume C Table 6.1.1.4 (pp. 500-502)' 'Brennan, Cowan, Rev. Sci. Instrum., 1992, 63, 850'
P 0.10265 0.09519 6.43450 4.17910 1.78000 1.49080 1.90670 27.15700 0.52600 68.16450 1.11490 'International Tables Volume C Table 6.1.1.4 (pp. 500-502)' 'Brennan, Cowan, Rev. Sci. Instrum., 1992, 63, 850'

loop_
_geom_angle_atom_site_label_1
_geom_angle_atom_site_label_2
_geom_angle_atom_site_label_3
_geom_angle
_geom_angle_site_symmetry_1
_geom_angle_site_symmetry_3
_geom_angle_publ_flag
P2 Cu1 P1 105.47(6) . . ?
N2 Cu1 P1 116.09(14) . . ?
N2 Cu1 P2 128.67(14) . . ?
N3 Cu1 P1 107.30(14) . . ?
N3 Cu1 P2 114.29(14) . . ?
N3 Cu1 N2 81.39(19) . . ?
C1 P1 Cu1 105.7(2) . . ?
C9 P1 Cu1 117.3(2) . . ?
C9 P1 C1 105.3(3) . . ?
C15 P1 Cu1 118.3(2) . . ?
C15 P1 C1 103.6(3) . . ?
C15 P1 C9 105.0(3) . . ?
C2 P2 Cu1 106.09(19) . . ?
C21 P2 Cu1 116.53(19) . . ?
C21 P2 C2 102.8(3) . . ?
C27 P2 Cu1 121.85(19) . . ?
C27 P2 C2 104.4(3) . . ?
C27 P2 C21 103.1(3) . . ?
C2 N1 C1 115.4(5) . . ?
C3 N1 C1 120.7(5) . . ?
C3 N1 C2 123.5(5) . . ?
C33 N2 Cu1 130.7(4) . . ?
C37 N2 Cu1 111.6(4) . . ?
C37 N2 C33 117.7(5) . . ?
C38 N3 Cu1 111.2(4) . . ?
C42 N3 Cu1 130.8(4) . . ?
C42 N3 C38 118.0(5) . . ?
N1 C1 P1 110.0(4) . . ?
H1a C1 P1 109.7(2) . . ?
H1a C1 N1 109.7(3) . . ?
H1b C1 P1 109.7(2) . . ?
H1b C1 N1 109.7(3) . . ?
H1b C1 H1a 108.2 . . ?
N1 C2 P2 113.7(4) . . ?
H2a C2 P2 108.81(19) . . ?
H2a C2 N1 108.8(3) . . ?
H2b C2 P2 108.81(18) . . ?
H2b C2 N1 108.8(3) . . ?
H2b C2 H2a 107.7 . . ?
C4 C3 N1 121.4(6) . . ?
C8 C3 N1 122.2(6) . . ?
C8 C3 C4 116.4(6) . . ?
H4 C4 C3 118.0(4) . . ?
C5 C4 C3 124.0(7) . . ?
C5 C4 H4 118.0(4) . . ?
H5 C5 C4 120.4(4) . . ?
C6 C5 C4 119.2(7) . . ?
C6 C5 H5 120.4(4) . . ?
H6 C6 C5 118.7(4) . . ?
N7 C6 C5 122.6(7) . . ?
N7 C6 H6 118.7(4) . . ?
C8 N7 C6 117.5(7) . . ?
N7 C8 C3 120.4(7) . . ?
H8 C8 C3 119.8(4) . . ?
H8 C8 N7 119.8(4) . . ?
C10 C9 P1 117.4(5) . . ?
C14 C9 P1 124.1(5) . . ?
C14 C9 C10 118.5(6) . . ?
H10 C10 C9 119.3(4) . . ?
C11 C10 C9 121.4(7) . . ?
C11 C10 H10 119.3(5) . . ?
H11 C11 C10 119.8(5) . . ?
C12 C11 C10 120.5(8) . . ?
C12 C11 H11 119.8(5) . . ?
H12 C12 C11 120.6(5) . . ?
C13 C12 C11 118.8(8) . . ?
C13 C12 H12 120.6(5) . . ?
H13 C13 C12 119.5(5) . . ?
C14 C13 C12 121.1(8) . . ?
C14 C13 H13 119.5(5) . . ?
C13 C14 C9 119.8(7) . . ?
H14 C14 C9 120.1(4) . . ?
H14 C14 C13 120.1(5) . . ?
C16 C15 P1 124.8(5) . . ?
C20 C15 P1 116.0(6) . . ?
C20 C15 C16 119.2(7) . . ?
H16 C16 C15 120.3(4) . . ?
C17 C16 C15 119.4(8) . . ?
C17 C16 H16 120.3(6) . . ?
H17 C17 C16 119.4(6) . . ?
C18 C17 C16 121.2(9) . . ?
C18 C17 H17 119.4(6) . . ?
H18 C18 C17 119.8(6) . . ?
C19 C18 C17 120.4(9) . . ?
C19 C18 H18 119.8(6) . . ?
H19 C19 C18 119.9(6) . . ?
C20 C19 C18 120.2(10) . . ?
C20 C19 H19 119.9(7) . . ?
C19 C20 C15 119.6(9) . . ?
H20 C20 C15 120.2(5) . . ?
H20 C20 C19 120.2(7) . . ?
C22 C21 P2 120.9(5) . . ?
C26 C21 P2 121.1(5) . . ?
C26 C21 C22 117.4(6) . . ?
H22 C22 C21 118.5(4) . . ?
C23 C22 C21 123.0(7) . . ?
C23 C22 H22 118.5(5) . . ?
H23 C23 C22 120.4(5) . . ?
C24 C23 C22 119.2(8) . . ?
C24 C23 H23 120.4(5) . . ?
H24 C24 C23 120.3(5) . . ?
C25 C24 C23 119.3(7) . . ?
C25 C24 H24 120.3(5) . . ?
H25 C25 C24 119.8(5) . . ?
C26 C25 C24 120.5(7) . . ?
C26 C25 H25 119.8(5) . . ?
C25 C26 C21 120.5(7) . . ?
H26 C26 C21 119.8(4) . . ?
H26 C26 C25 119.8(5) . . ?
C28 C27 P2 119.3(5) . . ?
C32 C27 P2 121.8(5) . . ?
C32 C27 C28 118.9(6) . . ?
H28 C28 C27 119.5(4) . . ?
C29 C28 C27 121.0(6) . . ?
C29 C28 H28 119.5(4) . . ?
H29 C29 C28 120.7(4) . . ?
C30 C29 C28 118.5(7) . . ?
C30 C29 H29 120.7(4) . . ?
H30 C30 C29 119.7(4) . . ?
C31 C30 C29 120.6(7) . . ?
C31 C30 H30 119.7(4) . . ?
H31 C31 C30 120.0(4) . . ?
C32 C31 C30 119.9(7) . . ?
C32 C31 H31 120.0(4) . . ?
C31 C32 C27 121.0(7) . . ?
H32 C32 C27 119.5(4) . . ?
H32 C32 C31 119.5(4) . . ?
H33 C33 N2 118.7(4) . . ?
C34 C33 N2 122.6(7) . . ?
C34 C33 H33 118.7(5) . . ?
H34 C34 C33 119.9(5) . . ?
C35 C34 C33 120.2(7) . . ?
C35 C34 H34 119.9(4) . . ?
H35 C35 C34 120.2(4) . . ?
C36 C35 C34 119.6(6) . . ?
C36 C35 H35 120.2(4) . . ?
C37 C36 C35 116.4(6) . . ?
C43 C36 C35 123.7(6) . . ?
C43 C36 C37 119.8(7) . . ?
C36 C37 N2 123.4(6) . . ?
C38 C37 N2 118.0(5) . . ?
C38 C37 C36 118.6(6) . . ?
C37 C38 N3 117.5(5) . . ?
C39 C38 N3 121.9(6) . . ?
C39 C38 C37 120.6(6) . . ?
C40 C39 C38 117.9(6) . . ?
C44 C39 C38 119.0(7) . . ?
C44 C39 C40 123.1(7) . . ?
H40 C40 C39 120.5(4) . . ?
C41 C40 C39 119.0(7) . . ?
C41 C40 H40 120.5(4) . . ?
H41 C41 C40 120.1(4) . . ?
C42 C41 C40 119.7(7) . . ?
C42 C41 H41 120.1(5) . . ?
C41 C42 N3 123.3(7) . . ?
H42 C42 N3 118.3(4) . . ?
H42 C42 C41 118.3(5) . . ?
H43 C43 C36 119.5(4) . . ?
C44 C43 C36 121.1(6) . . ?
C44 C43 H43 119.5(4) . . ?
C43 C44 C39 120.9(6) . . ?
H44 C44 C39 119.6(5) . . ?
H44 C44 C43 119.6(4) . . ?

loop_
_geom_bond_atom_site_label_1
_geom_bond_atom_site_label_2
_geom_bond_distance
_geom_bond_site_symmetry_2
_geom_bond_publ_flag
Cu1 P1 2.2558(17) . ?
Cu1 P2 2.2608(16) . ?
Cu1 N2 2.078(5) . ?
Cu1 N3 2.101(5) . ?
P1 C1 1.893(6) . ?
P1 C9 1.829(6) . ?
P1 C15 1.837(7) . ?
P2 C2 1.894(6) . ?
P2 C21 1.854(6) . ?
P2 C27 1.844(6) . ?
N1 C1 1.467(8) . ?
N1 C2 1.467(7) . ?
N1 C3 1.406(7) . ?
N2 C33 1.333(8) . ?
N2 C37 1.369(7) . ?
N3 C38 1.368(7) . ?
N3 C42 1.333(8) . ?
C1 H1a 0.9700 . ?
C1 H1b 0.9700 . ?
C2 H2a 0.9700 . ?
C2 H2b 0.9700 . ?
C3 C4 1.391(9) . ?
C3 C8 1.403(9) . ?
C4 H4 0.9300 . ?
C4 C5 1.346(9) . ?
C5 H5 0.9300 . ?
C5 C6 1.319(10) . ?
C6 H6 0.9300 . ?
C6 N7 1.406(11) . ?
N7 C8 1.405(9) . ?
C8 H8 0.9300 . ?
C9 C10 1.403(9) . ?
C9 C14 1.400(9) . ?
C10 H10 0.9300 . ?
C10 C11 1.383(10) . ?
C11 H11 0.9300 . ?
C11 C12 1.396(12) . ?
C12 H12 0.9300 . ?
C12 C13 1.392(13) . ?
C13 H13 0.9300 . ?
C13 C14 1.409(11) . ?
C14 H14 0.9300 . ?
C15 C16 1.389(10) . ?
C15 C20 1.393(11) . ?
C16 H16 0.9300 . ?
C16 C17 1.391(11) . ?
C17 H17 0.9300 . ?
C17 C18 1.365(15) . ?
C18 H18 0.9300 . ?
C18 C19 1.352(15) . ?
C19 H19 0.9300 . ?
C19 C20 1.411(13) . ?
C20 H20 0.9300 . ?
C21 C22 1.375(9) . ?
C21 C26 1.411(9) . ?
C22 H22 0.9300 . ?
C22 C23 1.382(9) . ?
C23 H23 0.9300 . ?
C23 C24 1.394(12) . ?
C24 H24 0.9300 . ?
C24 C25 1.392(12) . ?
C25 H25 0.9300 . ?
C25 C26 1.391(10) . ?
C26 H26 0.9300 . ?
C27 C28 1.401(8) . ?
C27 C32 1.381(9) . ?
C28 H28 0.9300 . ?
C28 C29 1.391(10) . ?
C29 H29 0.9300 . ?
C29 C30 1.406(11) . ?
C30 H30 0.9300 . ?
C30 C31 1.377(11) . ?
C31 H31 0.9300 . ?
C31 C32 1.386(10) . ?
C32 H32 0.9300 . ?
C33 H33 0.9300 . ?
C33 C34 1.402(10) . ?
C34 H34 0.9300 . ?
C34 C35 1.354(11) . ?
C35 H35 0.9300 . ?
C35 C36 1.426(11) . ?
C36 C37 1.409(8) . ?
C36 C43 1.446(10) . ?
C37 C38 1.451(9) . ?
C38 C39 1.421(8) . ?
C39 C40 1.413(11) . ?
C39 C44 1.430(10) . ?
C40 H40 0.9300 . ?
C40 C41 1.369(11) . ?
C41 H41 0.9300 . ?
C41 C42 1.396(10) . ?
C42 H42 0.9300 . ?
C43 H43 0.9300 . ?
C43 C44 1.368(11) . ?
C44 H44 0.9300 . ?

loop_
_geom_torsion_atom_site_label_1
_geom_torsion_atom_site_label_2
_geom_torsion_atom_site_label_3
_geom_torsion_atom_site_label_4
_geom_torsion
_geom_torsion_site_symmetry_1
_geom_torsion_site_symmetry_2
_geom_torsion_site_symmetry_3
_geom_torsion_site_symmetry_4
_geom_torsion_publ_flag
Cu1 N2 C33 C34 177.8(6) . . . . ?
Cu1 N2 C37 C36 -176.2(4) . . . . ?
Cu1 N2 C37 C38 3.5(4) . . . . ?
Cu1 N3 C38 C37 -4.2(4) . . . . ?
Cu1 N3 C38 C39 175.6(4) . . . . ?
Cu1 N3 C42 C41 -176.4(6) . . . . ?
P1 C1 N1 C2 -89.5(4) . . . . ?
P1 C1 N1 C3 97.8(4) . . . . ?
P1 C9 C10 C11 -179.0(5) . . . . ?
P1 C9 C14 C13 179.7(7) . . . . ?
P1 C15 C16 C17 -179.0(7) . . . . ?
P1 C15 C20 C19 179.2(8) . . . . ?
P2 C2 N1 C1 85.4(4) . . . . ?
P2 C2 N1 C3 -102.2(4) . . . . ?
P2 C21 C22 C23 170.8(5) . . . . ?
P2 C21 C26 C25 -169.3(6) . . . . ?
P2 C27 C28 C29 179.0(5) . . . . ?
P2 C27 C32 C31 -179.1(6) . . . . ?
N1 C3 C4 C5 -178.2(6) . . . . ?
N1 C3 C8 N7 179.2(6) . . . . ?
N2 C33 C34 C35 -2.0(8) . . . . ?
N2 C37 C36 C35 -2.0(7) . . . . ?
N2 C37 C36 C43 177.3(6) . . . . ?
N2 C37 C38 N3 0.5(6) . . . . ?
N2 C37 C38 C39 -179.2(5) . . . . ?
N3 C38 C37 C36 -179.8(5) . . . . ?
N3 C38 C39 C40 1.2(7) . . . . ?
N3 C38 C39 C44 -177.5(6) . . . . ?
N3 C42 C41 C40 0.9(8) . . . . ?
C3 C4 C5 C6 -0.9(9) . . . . ?
C3 C8 N7 C6 -1.0(8) . . . . ?
C4 C5 C6 N7 -0.7(9) . . . . ?
C5 C6 N7 C8 1.6(9) . . . . ?
C9 C10 C11 C12 -0.9(8) . . . . ?
C9 C14 C13 C12 -0.5(9) . . . . ?
C10 C11 C12 C13 0.2(9) . . . . ?
C11 C12 C13 C14 0.5(11) . . . . ?
C15 C16 C17 C18 -0.6(9) . . . . ?
C15 C20 C19 C18 0.4(11) . . . . ?
C16 C17 C18 C19 1.1(12) . . . . ?
C17 C18 C19 C20 -1.0(13) . . . . ?
C21 C22 C23 C24 -1.1(8) . . . . ?
C21 C26 C25 C24 -1.8(8) . . . . ?
C22 C23 C24 C25 1.4(8) . . . . ?
C23 C24 C25 C26 -0.0(9) . . . . ?
C27 C28 C29 C30 -0.4(7) . . . . ?
C27 C32 C31 C30 0.6(8) . . . . ?
C28 C29 C30 C31 2.7(9) . . . . ?
C29 C30 C31 C32 -2.8(9) . . . . ?
C33 C34 C35 C36 1.7(8) . . . . ?
C34 C35 C36 C37 0.2(8) . . . . ?
C34 C35 C36 C43 -179.1(6) . . . . ?
C35 C36 C37 C38 178.3(5) . . . . ?
C35 C36 C43 C44 -179.1(7) . . . . ?
C36 C37 C38 C39 0.5(6) . . . . ?
C36 C43 C44 C39 1.2(8) . . . . ?
C37 C38 C39 C40 -179.1(6) . . . . ?
C37 C38 C39 C44 2.3(6) . . . . ?
C38 C39 C40 C41 2.3(7) . . . . ?
C38 C39 C44 C43 -3.2(7) . . . . ?
C39 C40 C41 C42 -3.3(8) . . . . ?
